data_1553430
loop_
_publ_author_name
'Vyas, Vijyesh K.'
'Bhanage, Bhalchandra M.'

_publ_section_title
;
 Asymmetric transfer hydrogenation of seven membered tricyclic ketones:
 N-substituted dibenzo[b,e]azepine-6,11-dione driven by nonclassical CH/O
 interactions
;
_journal_issue 5
_journal_name_full 'Organic Chemistry Frontiers'
_journal_page_first 614
_journal_paper_doi 10.1039/C6QO00036C
_journal_volume 3
_journal_year 2016
_chemical_absolute_configuration ad
_chemical_formula_moiety 'C17 H16 Cl N O2'
_chemical_formula_sum 'C17 H16 Cl N O2'
_chemical_formula_weight 301.76
_space_group_crystal_system orthorhombic
_space_group_IT_number 19
_space_group_name_Hall 'P 2ac 2ab'
_space_group_name_H-M_alt 'P 21 21 21'
_atom_sites_solution_hydrogens geom
_audit_creation_date 2015-12-14
_audit_creation_method
;
Olex2 1.2
(compiled 2015.09.30 svn.r3233 for OlexSys, GUI svn.r5103)
;
_audit_update_record
;
2015-12-23 deposited with the CCDC.
2016-03-09 downloaded from the CCDC.
;
_cell_angle_alpha 90
_cell_angle_beta 90
_cell_angle_gamma 90
_cell_formula_units_Z 4
_cell_length_a 8.1449(2)
_cell_length_b 10.8999(4)
_cell_length_c 16.4545(6)
_cell_measurement_reflns_used 2749
_cell_measurement_temperature 293(2)
_cell_measurement_theta_max 72.3240
_cell_measurement_theta_min 4.8410
_cell_volume 1460.81(8)
_computing_cell_refinement 'CrysAlisPro 1.171.38.41 (Rigaku OD, 2015)'
_computing_data_collection 'CrysAlisPro 1.171.38.41 (Rigaku OD, 2015)'
_computing_data_reduction 'CrysAlisPro 1.171.38.41 (Rigaku OD, 2015)'
_computing_molecular_graphics 'Olex2 (Dolomanov et al., 2009)'
_computing_publication_material 'Olex2 (Dolomanov et al., 2009)'
_computing_structure_refinement 'ShelXL (Sheldrick, 2015)'
_computing_structure_solution 'ShelXT (Sheldrick, 2015)'
_diffrn_ambient_temperature 293(2)
_diffrn_detector 'CCD plate'
_diffrn_detector_area_resol_mean 4.1600
_diffrn_detector_type Titan
_diffrn_measured_fraction_theta_full 1.000
_diffrn_measured_fraction_theta_max 0.985
_diffrn_measurement_details
;
List of Runs (angles in degrees, time in seconds):

  # Type    Start    End  Width  t~exp~   \w     \q     \k     \f   Frames
#--------------------------------------------------------------------------
  1  \w      4.00  81.00   1.00    1.00    --   43.54-126.00 -60.00   77
  2  \w     35.00 116.00   1.00    3.00    --  102.90-126.00   0.00   81
  3  \w     20.00 107.00   1.00    3.00    --  102.90 -95.00-180.00   87
  4  \w     71.00 157.00   1.00    3.00    --  102.90  15.00 -60.00   86
  5  \w    118.00 144.00   1.00    3.00    --  102.90 126.00 -60.00   26
  6  \w     75.00 153.00   1.00    3.00    --  102.90  77.00  60.00   78
  7  \w   -103.00 -11.00   1.00    1.00    --  -43.54 -19.00  60.00   92
;
_diffrn_measurement_device 'four-circle diffractometer'
_diffrn_measurement_device_type 'SuperNova, Single source at offset, Titan'
_diffrn_measurement_method '\w scans'
_diffrn_orient_matrix_type 'CrysAlisPro convention (1999,Acta A55,543-557)'
_diffrn_orient_matrix_UB_11 0.1127639000
_diffrn_orient_matrix_UB_12 -0.0243483000
_diffrn_orient_matrix_UB_13 -0.0733811000
_diffrn_orient_matrix_UB_21 0.0656066000
_diffrn_orient_matrix_UB_22 -0.1167018000
_diffrn_orient_matrix_UB_23 0.0417285000
_diffrn_orient_matrix_UB_31 -0.1370599000
_diffrn_orient_matrix_UB_32 -0.0758890000
_diffrn_orient_matrix_UB_33 -0.0404289000
_diffrn_radiation_monochromator mirror
_diffrn_radiation_probe x-ray
_diffrn_radiation_type CuK\a
_diffrn_radiation_wavelength 1.54184
_diffrn_reflns_av_R_equivalents 0.0644
_diffrn_reflns_av_unetI/netI 0.0725
_diffrn_reflns_Laue_measured_fraction_full 1.000
_diffrn_reflns_Laue_measured_fraction_max 0.985
_diffrn_reflns_limit_h_max 9
_diffrn_reflns_limit_h_min -9
_diffrn_reflns_limit_k_max 13
_diffrn_reflns_limit_k_min -11
_diffrn_reflns_limit_l_max 18
_diffrn_reflns_limit_l_min -19
_diffrn_reflns_number 5196
_diffrn_reflns_point_group_measured_fraction_full 0.997
_diffrn_reflns_point_group_measured_fraction_max 0.969
_diffrn_reflns_theta_full 67.684
_diffrn_reflns_theta_max 72.871
_diffrn_reflns_theta_min 4.867
_diffrn_source 'micro-focus sealed X-ray tube'
_diffrn_source_type 'SuperNova (Cu) X-ray Source'
_exptl_absorpt_coefficient_mu 2.344
_exptl_absorpt_correction_T_max 0.864
_exptl_absorpt_correction_T_min 0.522
_exptl_absorpt_correction_type gaussian
_exptl_absorpt_process_details
;
CrysAlisPro 1.171.38.41 (Rigaku Oxford Diffraction, 2015)
Numerical absorption correction based on gaussian integration over
			a multifaceted crystal model
Empirical absorption correction using spherical harmonics,
 implemented in SCALE3 ABSPACK scaling algorithm.
;
_exptl_crystal_colour colourless
_exptl_crystal_colour_primary colourless
_exptl_crystal_density_diffrn 1.372
_exptl_crystal_description needle
_exptl_crystal_F_000 632
_exptl_crystal_size_max 0.628
_exptl_crystal_size_mid 0.126
_exptl_crystal_size_min 0.08
_refine_diff_density_max 0.173
_refine_diff_density_min -0.195
_refine_diff_density_rms 0.053
_refine_ls_abs_structure_details
;
 Flack x determined using 750 quotients [(I+)-(I-)]/[(I+)+(I-)]
 (Parsons, Flack and Wagner, Acta Cryst. B69 (2013) 249-259).
;
_refine_ls_abs_structure_Flack -0.03(3)
_refine_ls_extinction_coef 0.0138(11)
_refine_ls_extinction_expression Fc^*^=kFc[1+0.001xFc^2^\l^3^/sin(2\q)]^-1/4^
_refine_ls_extinction_method 'SHELXL-2014/7 (Sheldrick 2014'
_refine_ls_goodness_of_fit_ref 1.028
_refine_ls_hydrogen_treatment constr
_refine_ls_matrix_type full
_refine_ls_number_parameters 192
_refine_ls_number_reflns 2829
_refine_ls_number_restraints 0
_refine_ls_restrained_S_all 1.028
_refine_ls_R_factor_all 0.0619
_refine_ls_R_factor_gt 0.0500
_refine_ls_shift/su_max 0.000
_refine_ls_shift/su_mean 0.000
_refine_ls_structure_factor_coef Fsqd
_refine_ls_weighting_details 'w=1/[\s^2^(Fo^2^)+(0.0525P)^2^] where P=(Fo^2^+2Fc^2^)/3'
_refine_ls_weighting_scheme calc
_refine_ls_wR_factor_gt 0.1187
_refine_ls_wR_factor_ref 0.1301
_reflns_Friedel_coverage 0.700
_reflns_Friedel_fraction_full 0.994
_reflns_Friedel_fraction_max 0.949
_reflns_number_gt 2382
_reflns_number_total 2829
_reflns_threshold_expression 'I > 2\s(I)'
_cod_data_source_file c6qo00036c2.cif
_cod_data_source_block ict1_1
_cod_original_cell_volume 1460.82(8)
_cod_database_code 1553430
_chemical_oxdiff_formula 'C17 H16 Cl N O2'
_shelx_space_group_comment
;
The symmetry employed for this shelxl refinement is uniquely defined
by the following loop, which should always be used as a source of
symmetry information in preference to the above space-group names.
They are only intended as comments.
;
_reflns_odcompleteness_completeness 99.94
_reflns_odcompleteness_iscentric 1
_reflns_odcompleteness_theta 66.97
_olex2_refinement_description
;
1. Fixed Uiso
 At 1.2 times of:
  All C(H) groups, All C(H,H) groups
 At 1.5 times of:
  All O(H) groups
2.a Ternary CH refined with riding coordinates:
 C10(H10)
2.b Secondary CH2 refined with riding coordinates:
 C3(H3A,H3B), C2(H2A,H2B), C1(H1A,H1B)
2.c Aromatic/amide H refined with riding coordinates:
 C8(H8), C17(H17), C5(H5), C14(H14), C16(H16), C15(H15), C7(H7), C6(H6)
2.d Idealised tetrahedral OH refined as rotating group:
 O2(H2)
;
_shelx_shelxl_version_number 2014/7
_olex2_date_sample_data_collection 2015-12-11
_olex2_submission_special_instructions 'No special instructions were received'
_oxdiff_exptl_absorpt_empirical_details
;
Empirical correction (ABSPACK) includes:
- Absorption correction using spherical harmonics
- Frame scaling
;
_oxdiff_exptl_absorpt_empirical_full_max 2.373
_oxdiff_exptl_absorpt_empirical_full_min 0.310

loop_
_space_group_symop_operation_xyz
'x, y, z'
'-x+1/2, -y, z+1/2'
'-x, y+1/2, -z+1/2'
'x+1/2, -y+1/2, -z'

loop_
_atom_site_label
_atom_site_type_symbol
_atom_site_fract_x
_atom_site_fract_y
_atom_site_fract_z
_atom_site_U_iso_or_equiv
_atom_site_adp_type
_atom_site_occupancy
_atom_site_site_symmetry_order
_atom_site_calc_flag
_atom_site_refinement_flags_posn
Cl1 Cl 0.83582(19) 0.83716(13) 0.81169(8) 0.0758(5) Uani 1 1 d .
O2 O 0.6970(3) 0.5744(3) 0.39958(18) 0.0440(7) Uani 1 1 d .
H2 H 0.7297 0.6422 0.3852 0.066 Uiso 1 1 calc GR
O1 O 0.3620(3) 0.7210(3) 0.66556(19) 0.0537(8) Uani 1 1 d .
N1 N 0.5590(3) 0.5753(3) 0.6493(2) 0.0372(7) Uani 1 1 d .
C9 C 0.6652(4) 0.4698(3) 0.5274(2) 0.0319(8) Uani 1 1 d .
C4 C 0.6209(4) 0.4677(4) 0.6095(2) 0.0356(8) Uani 1 1 d .
C10 C 0.6252(4) 0.5834(4) 0.4781(2) 0.0348(8) Uani 1 1 d .
H10 H 0.6667 0.6566 0.5059 0.042 Uiso 1 1 calc R
C13 C 0.4234(4) 0.6373(4) 0.6244(3) 0.0392(9) Uani 1 1 d .
C12 C 0.3469(4) 0.6044(3) 0.5452(2) 0.0361(8) Uani 1 1 d .
C11 C 0.4377(4) 0.5879(3) 0.4737(3) 0.0342(8) Uani 1 1 d .
C8 C 0.7339(4) 0.3645(4) 0.4929(3) 0.0446(10) Uani 1 1 d .
H8 H 0.7660 0.3650 0.4386 0.054 Uiso 1 1 calc R
C17 C 0.3557(5) 0.5710(4) 0.4008(3) 0.0434(9) Uani 1 1 d .
H17 H 0.4154 0.5619 0.3530 0.052 Uiso 1 1 calc R
C3 C 0.6444(4) 0.6160(4) 0.7238(3) 0.0436(10) Uani 1 1 d .
H3A H 0.6358 0.5529 0.7652 0.052 Uiso 1 1 calc R
H3B H 0.5925 0.6898 0.7445 0.052 Uiso 1 1 calc R
C5 C 0.6417(4) 0.3604(4) 0.6551(3) 0.0451(10) Uani 1 1 d .
H5 H 0.6114 0.3587 0.7096 0.054 Uiso 1 1 calc R
C14 C 0.1758(4) 0.5999(4) 0.5422(3) 0.0482(11) Uani 1 1 d .
H14 H 0.1149 0.6105 0.5895 0.058 Uiso 1 1 calc R
C2 C 0.8247(4) 0.6416(4) 0.7060(3) 0.0448(10) Uani 1 1 d .
H2A H 0.8773 0.5657 0.6898 0.054 Uiso 1 1 calc R
H2B H 0.8318 0.6981 0.6606 0.054 Uiso 1 1 calc R
C16 C 0.1852(5) 0.5676(4) 0.3984(3) 0.0555(12) Uani 1 1 d .
H16 H 0.1310 0.5570 0.3492 0.067 Uiso 1 1 calc R
C15 C 0.0968(4) 0.5800(4) 0.4693(4) 0.0568(14) Uani 1 1 d .
H15 H -0.0171 0.5748 0.4679 0.068 Uiso 1 1 calc R
C7 C 0.7543(5) 0.2597(4) 0.5388(3) 0.0560(12) Uani 1 1 d .
H7 H 0.8003 0.1899 0.5155 0.067 Uiso 1 1 calc R
C6 C 0.7065(5) 0.2581(4) 0.6195(3) 0.0545(12) Uani 1 1 d .
H6 H 0.7186 0.1867 0.6498 0.065 Uiso 1 1 calc R
C1 C 0.9172(5) 0.6949(5) 0.7768(3) 0.0584(13) Uani 1 1 d .
H1A H 1.0308 0.7070 0.7610 0.070 Uiso 1 1 calc R
H1B H 0.9156 0.6365 0.8213 0.070 Uiso 1 1 calc R

loop_
_atom_site_aniso_label
_atom_site_aniso_U_11
_atom_site_aniso_U_22
_atom_site_aniso_U_33
_atom_site_aniso_U_23
_atom_site_aniso_U_13
_atom_site_aniso_U_12
Cl1 0.0958(9) 0.0689(9) 0.0626(8) -0.0129(7) -0.0049(7) -0.0121(8)
O2 0.0393(13) 0.0454(16) 0.0474(16) 0.0013(13) 0.0069(11) -0.0057(12)
O1 0.0462(14) 0.059(2) 0.0554(18) -0.0042(15) 0.0014(13) 0.0247(15)
N1 0.0247(13) 0.0411(18) 0.0457(19) 0.0001(15) -0.0007(12) 0.0064(13)
C9 0.0158(12) 0.0320(18) 0.048(2) 0.0009(15) -0.0047(13) 0.0009(13)
C4 0.0203(13) 0.035(2) 0.051(2) 0.0025(17) -0.0062(15) 0.0022(13)
C10 0.0220(14) 0.034(2) 0.048(2) 0.0000(16) -0.0025(14) -0.0017(14)
C13 0.0238(15) 0.044(2) 0.050(2) 0.0039(18) 0.0070(15) 0.0052(15)
C12 0.0199(14) 0.0319(19) 0.056(2) 0.0089(16) -0.0017(15) 0.0012(15)
C11 0.0221(14) 0.0265(19) 0.054(2) 0.0052(16) -0.0080(14) -0.0007(14)
C8 0.0347(17) 0.041(2) 0.058(2) -0.003(2) -0.0069(17) 0.0060(17)
C17 0.0376(17) 0.039(2) 0.053(2) 0.0041(19) -0.0107(17) 0.0018(18)
C3 0.0310(16) 0.055(3) 0.044(2) 0.0003(18) -0.0017(16) 0.0036(18)
C5 0.0353(18) 0.045(2) 0.055(2) 0.0098(19) -0.0059(17) 0.0030(18)
C14 0.0214(15) 0.045(2) 0.078(3) 0.009(2) 0.0010(18) 0.0037(16)
C2 0.0321(17) 0.050(2) 0.053(2) -0.0046(19) -0.0022(16) 0.0010(17)
C16 0.042(2) 0.049(3) 0.076(3) 0.003(2) -0.030(2) -0.0020(19)
C15 0.0230(15) 0.045(3) 0.102(4) 0.008(3) -0.017(2) -0.0027(17)
C7 0.051(2) 0.038(2) 0.079(3) -0.008(2) -0.012(2) 0.013(2)
C6 0.050(2) 0.037(2) 0.076(3) 0.011(2) -0.016(2) 0.0074(19)
C1 0.0419(19) 0.073(3) 0.061(3) 0.000(3) -0.009(2) -0.002(2)

loop_
_atom_type_symbol
_atom_type_description
_atom_type_scat_dispersion_real
_atom_type_scat_dispersion_imag
_atom_type_scat_source
C C 0.0181 0.0091 'International Tables Vol C Tables 4.2.6.8 and 6.1.1.4'
H H 0.0000 0.0000 'International Tables Vol C Tables 4.2.6.8 and 6.1.1.4'
Cl Cl 0.3639 0.7018 'International Tables Vol C Tables 4.2.6.8 and 6.1.1.4'
N N 0.0311 0.0180 'International Tables Vol C Tables 4.2.6.8 and 6.1.1.4'
O O 0.0492 0.0322 'International Tables Vol C Tables 4.2.6.8 and 6.1.1.4'

loop_
_exptl_crystal_face_index_h
_exptl_crystal_face_index_k
_exptl_crystal_face_index_l
_exptl_crystal_face_perp_dist
-5 -1 -5 0.2280
0 -7 0 0.0447
5 0 5 0.3056
-5 -3 0 0.2223
0 2 10 0.0623
0 -2 -10 0.0478
0 7 -1 0.0396
0 -6 -5 0.0221
0 5 7 0.0591
-5 0 0 0.2556
0 -6 6 0.0756
0 6 -6 0.0286
0 -2 -10 0.0328

loop_
_geom_angle_atom_site_label_1
_geom_angle_atom_site_label_2
_geom_angle_atom_site_label_3
_geom_angle
C10 O2 H2 109.5
C4 N1 C3 117.3(3)
C13 N1 C4 123.7(3)
C13 N1 C3 118.9(3)
C4 C9 C10 118.4(3)
C4 C9 C8 118.9(4)
C8 C9 C10 122.6(4)
C9 C4 N1 121.3(3)
C9 C4 C5 120.0(4)
C5 C4 N1 118.7(4)
O2 C10 C9 110.0(3)
O2 C10 H10 109.9
O2 C10 C11 111.8(3)
C9 C10 H10 109.9
C9 C10 C11 105.4(3)
C11 C10 H10 109.9
O1 C13 N1 121.9(4)
O1 C13 C12 119.1(3)
N1 C13 C12 119.0(3)
C11 C12 C13 123.0(3)
C14 C12 C13 117.2(4)
C14 C12 C11 119.5(4)
C12 C11 C10 119.5(3)
C17 C11 C10 121.1(4)
C17 C11 C12 119.4(3)
C9 C8 H8 119.8
C7 C8 C9 120.3(4)
C7 C8 H8 119.8
C11 C17 H17 119.7
C11 C17 C16 120.6(4)
C16 C17 H17 119.7
N1 C3 H3A 109.6
N1 C3 H3B 109.6
N1 C3 C2 110.4(3)
H3A C3 H3B 108.1
C2 C3 H3A 109.6
C2 C3 H3B 109.6
C4 C5 H5 120.0
C6 C5 C4 119.9(4)
C6 C5 H5 120.0
C12 C14 H14 119.9
C15 C14 C12 120.1(4)
C15 C14 H14 119.9
C3 C2 H2A 108.8
C3 C2 H2B 108.8
H2A C2 H2B 107.7
C1 C2 C3 113.9(4)
C1 C2 H2A 108.8
C1 C2 H2B 108.8
C17 C16 H16 120.1
C15 C16 C17 119.8(4)
C15 C16 H16 120.1
C14 C15 H15 119.7
C16 C15 C14 120.6(3)
C16 C15 H15 119.7
C8 C7 H7 119.9
C8 C7 C6 120.1(4)
C6 C7 H7 119.9
C5 C6 C7 120.7(4)
C5 C6 H6 119.6
C7 C6 H6 119.6
Cl1 C1 H1A 108.9
Cl1 C1 H1B 108.9
C2 C1 Cl1 113.5(3)
C2 C1 H1A 108.9
C2 C1 H1B 108.9
H1A C1 H1B 107.7

loop_
_geom_bond_atom_site_label_1
_geom_bond_atom_site_label_2
_geom_bond_distance
Cl1 C1 1.781(5)
O2 H2 0.8200
O2 C10 1.421(5)
O1 C13 1.242(5)
N1 C4 1.435(5)
N1 C13 1.359(5)
N1 C3 1.478(5)
C9 C4 1.397(5)
C9 C10 1.517(5)
C9 C8 1.398(5)
C4 C5 1.401(5)
C10 H10 0.9800
C10 C11 1.530(4)
C13 C12 1.488(6)
C12 C11 1.400(6)
C12 C14 1.396(4)
C11 C17 1.386(6)
C8 H8 0.9300
C8 C7 1.380(7)
C17 H17 0.9300
C17 C16 1.390(6)
C3 H3A 0.9700
C3 H3B 0.9700
C3 C2 1.524(5)
C5 H5 0.9300
C5 C6 1.365(7)
C14 H14 0.9300
C14 C15 1.379(7)
C2 H2A 0.9700
C2 H2B 0.9700
C2 C1 1.504(6)
C16 H16 0.9300
C16 C15 1.376(8)
C15 H15 0.9300
C7 H7 0.9300
C7 C6 1.383(7)
C6 H6 0.9300
C1 H1A 0.9700
C1 H1B 0.9700

loop_
_geom_torsion_atom_site_label_1
_geom_torsion_atom_site_label_2
_geom_torsion_atom_site_label_3
_geom_torsion_atom_site_label_4
_geom_torsion
O2 C10 C11 C12 -176.2(3)
O2 C10 C11 C17 6.5(5)
O1 C13 C12 C11 133.0(4)
O1 C13 C12 C14 -41.7(6)
N1 C4 C5 C6 -177.4(3)
N1 C13 C12 C11 -46.6(5)
N1 C13 C12 C14 138.6(4)
N1 C3 C2 C1 174.6(4)
C9 C4 C5 C6 0.5(5)
C9 C10 C11 C12 64.4(5)
C9 C10 C11 C17 -112.9(4)
C9 C8 C7 C6 0.1(6)
C4 N1 C13 O1 171.3(4)
C4 N1 C13 C12 -9.1(5)
C4 N1 C3 C2 58.3(5)
C4 C9 C10 O2 172.9(3)
C4 C9 C10 C11 -66.5(4)
C4 C9 C8 C7 1.3(5)
C4 C5 C6 C7 0.9(6)
C10 C9 C4 N1 -8.1(4)
C10 C9 C4 C5 174.0(3)
C10 C9 C8 C7 -174.1(3)
C10 C11 C17 C16 175.9(4)
C13 N1 C4 C9 57.9(5)
C13 N1 C4 C5 -124.2(4)
C13 N1 C3 C2 -124.6(4)
C13 C12 C11 C10 9.8(6)
C13 C12 C11 C17 -172.8(4)
C13 C12 C14 C15 174.7(4)
C12 C11 C17 C16 -1.4(6)
C12 C14 C15 C16 -1.8(7)
C11 C12 C14 C15 -0.2(7)
C11 C17 C16 C15 -0.6(7)
C8 C9 C4 N1 176.3(3)
C8 C9 C4 C5 -1.6(5)
C8 C9 C10 O2 -11.7(4)
C8 C9 C10 C11 108.9(3)
C8 C7 C6 C5 -1.3(7)
C17 C16 C15 C14 2.2(8)
C3 N1 C4 C9 -125.1(4)
C3 N1 C4 C5 52.8(4)
C3 N1 C13 O1 -5.6(6)
C3 N1 C13 C12 174.0(3)
C3 C2 C1 Cl1 -59.7(5)
C14 C12 C11 C10 -175.6(4)
C14 C12 C11 C17 1.8(6)

loop_
_exptl_oxdiff_crystal_face_indexfrac_h
_exptl_oxdiff_crystal_face_indexfrac_k
_exptl_oxdiff_crystal_face_indexfrac_l
_exptl_oxdiff_crystal_face_x
_exptl_oxdiff_crystal_face_y
_exptl_oxdiff_crystal_face_z
-4.5603 -0.7546 -5.2769 -0.1086 -0.4313 0.8956
0.4182 -7.0520 0.2392 0.2013 0.8604 0.4682
4.5899 -0.2887 5.2751 0.1375 0.5549 -0.8204
-4.5925 -3.4921 -0.3916 -0.4041 0.0899 0.9103
0.1140 2.0788 10.2135 -0.7872 0.1911 -0.5863
0.2440 -1.8316 -10.3113 0.8288 -0.2005 0.5224
0.0000 7.0000 -1.0000 -0.0971 -0.8586 -0.4908
0.0000 -6.0000 -5.0000 0.5130 0.4916 0.6575
-0.0000 5.0000 7.0000 -0.6354 -0.2914 -0.6624
-5.0000 -0.0000 0.0001 -0.5638 -0.3280 0.6853
-0.0000 -6.0000 6.0000 -0.2942 0.9506 0.2128
0.0000 6.0000 -6.0000 0.2942 -0.9506 -0.2128
0.0000 -2.0000 -10.0000 0.7825 -0.1839 0.5561
